data_4341863
loop_
_publ_author_name
'Dau, Thuy Minh'
'Chen, Yi-An'
'Karttunen, Antti J.'
'Grachova, Elena V.'
'Tunik, Sergey P.'
'Lin, Ke-Ting'
'Hung, Wen-Yi'
'Chou, Pi-Tai'
'Pakkanen, Tapani A.'
'Koshevoy, Igor O.'

_publ_section_title
;
 Tetragold(I) Complexes: Solution Isomerization and Tunable Solid-State
 Luminescence.
;
_journal_name_full 'Inorganic chemistry'
_journal_page_first 141201154356007
_journal_paper_doi 10.1021/ic501470v
_journal_year 2014
_chemical_formula_moiety '2(C84 H78 Au4 N2 P6), 4(F6 P), C H4 O'
_chemical_formula_sum 'C169 H160 Au8 F24 N4 O P16'
_chemical_formula_weight 4790.26
_chemical_name_systematic
; 
 ? 
;
_space_group_IT_number 14
_symmetry_cell_setting monoclinic
_symmetry_space_group_name_Hall '-P 2ybc'
_symmetry_space_group_name_H-M 'P 1 21/c 1'
_atom_sites_solution_hydrogens geom
_atom_sites_solution_primary direct
_atom_sites_solution_secondary difmap
_audit_creation_method SHELXL-97
_cell_angle_alpha 90.00
_cell_angle_beta 98.5810(10)
_cell_angle_gamma 90.00
_cell_formula_units_Z 1
_cell_length_a 11.9752(3)
_cell_length_b 17.8769(4)
_cell_length_c 20.3836(4)
_cell_measurement_reflns_used 9158
_cell_measurement_temperature 120(2)
_cell_measurement_theta_max 34.88
_cell_measurement_theta_min 2.41
_cell_volume 4314.86(17)
_computing_cell_refinement 'SAINT (Bruker AXS, 2009)'
_computing_data_collection 'APEX2 (Bruker AXS, 2010)'
_computing_data_reduction 'SAINT (Bruker AXS, 2009)'
_computing_molecular_graphics 'Diamond v.3.2g (Brandenburg, 2011)'
_computing_publication_material 'SHELXL-97 (Sheldrick, 2008)'
_computing_structure_refinement 'SHELXL-97 (Sheldrick, 2008)'
_computing_structure_solution 'SHELXS-97 (Sheldrick, 2008)'
_diffrn_ambient_temperature 120(2)
_diffrn_detector_area_resol_mean 16
_diffrn_measured_fraction_theta_full 1.000
_diffrn_measured_fraction_theta_max 1.000
_diffrn_measurement_device '62mm x 62mm CCD camera on three-circle goniostat'
_diffrn_measurement_device_type 'Bruker SMART APEX II CCD'
_diffrn_measurement_method '\f scans and \w scans'
_diffrn_radiation_monochromator 'flat graphite crystal'
_diffrn_radiation_source 'fine-focus sealed tube'
_diffrn_radiation_type MoK\a
_diffrn_radiation_wavelength 0.71073
_diffrn_reflns_av_R_equivalents 0.0362
_diffrn_reflns_av_sigmaI/netI 0.0266
_diffrn_reflns_limit_h_max 15
_diffrn_reflns_limit_h_min -15
_diffrn_reflns_limit_k_max 23
_diffrn_reflns_limit_k_min -23
_diffrn_reflns_limit_l_max 25
_diffrn_reflns_limit_l_min -26
_diffrn_reflns_number 54457
_diffrn_reflns_theta_full 28.00
_diffrn_reflns_theta_max 28.00
_diffrn_reflns_theta_min 1.52
_exptl_absorpt_coefficient_mu 6.998
_exptl_absorpt_correction_T_max 0.5132
_exptl_absorpt_correction_T_min 0.2280
_exptl_absorpt_correction_type numerical
_exptl_absorpt_process_details 'SADABS (Sheldrick, 2008)'
_exptl_crystal_colour yellow
_exptl_crystal_density_diffrn 1.843
_exptl_crystal_density_method 'not measured'
_exptl_crystal_description block
_exptl_crystal_F_000 2298
_exptl_crystal_size_max 0.30
_exptl_crystal_size_mid 0.17
_exptl_crystal_size_min 0.11
_refine_diff_density_max 2.067
_refine_diff_density_min -1.083
_refine_diff_density_rms 0.121
_refine_ls_extinction_method none
_refine_ls_goodness_of_fit_ref 1.022
_refine_ls_hydrogen_treatment constr
_refine_ls_matrix_type full
_refine_ls_number_parameters 507
_refine_ls_number_reflns 10422
_refine_ls_number_restraints 1
_refine_ls_restrained_S_all 1.022
_refine_ls_R_factor_all 0.0349
_refine_ls_R_factor_gt 0.0251
_refine_ls_shift/su_max 0.003
_refine_ls_shift/su_mean 0.000
_refine_ls_structure_factor_coef Fsqd
_refine_ls_weighting_details 'calc w=1/[\s^2^(Fo^2^)+(0.0303P)^2^+5.9001P] where P=(Fo^2^+2Fc^2^)/3'
_refine_ls_weighting_scheme calc
_refine_ls_wR_factor_gt 0.0585
_refine_ls_wR_factor_ref 0.0620
_reflns_number_gt 8816
_reflns_number_total 10422
_reflns_threshold_expression >2sigma(I)
_cod_data_source_file ic501470v_si_002.cif
_cod_data_source_block 5
_cod_original_sg_symbol_H-M 'P 21/c'
_cod_database_code 4341863

loop_
_symmetry_equiv_pos_as_xyz
'x, y, z'
'-x, y+1/2, -z+1/2'
'-x, -y, -z'
'x, -y-1/2, z-1/2'

loop_
_atom_site_label
_atom_site_type_symbol
_atom_site_fract_x
_atom_site_fract_y
_atom_site_fract_z
_atom_site_U_iso_or_equiv
_atom_site_adp_type
_atom_site_occupancy
_atom_site_symmetry_multiplicity
_atom_site_calc_flag
_atom_site_refinement_flags
C1 C 0.3151(3) 0.5938(2) 0.47814(18) 0.0265(8) Uani 1 1 d .
C2 C 0.2641(3) 0.6415(2) 0.50123(19) 0.0294(8) Uani 1 1 d .
C3 C 0.2058(3) 0.7005(2) 0.52987(19) 0.0293(8) Uani 1 1 d .
C4 C 0.1636(3) 0.6920(2) 0.5900(2) 0.0345(9) Uani 1 1 d .
H4 H 0.1733 0.6456 0.6128 0.041 Uiso 1 1 calc R
C5 C 0.1085(4) 0.7491(2) 0.6169(2) 0.0380(10) Uani 1 1 d .
H5 H 0.0816 0.7414 0.6579 0.046 Uiso 1 1 calc R
C6 C 0.0910(4) 0.8188(2) 0.5849(2) 0.0374(10) Uani 1 1 d .
C7 C 0.1354(3) 0.8277(2) 0.5248(2) 0.0358(9) Uani 1 1 d .
H7 H 0.1263 0.8741 0.5019 0.043 Uiso 1 1 calc R
C8 C 0.1913(3) 0.7705(2) 0.4993(2) 0.0324(9) Uani 1 1 d .
H8 H 0.2213 0.7787 0.4593 0.039 Uiso 1 1 calc R
C9 C 0.0103(4) 0.9442(3) 0.5742(2) 0.0444(11) Uani 1 1 d .
H9A H -0.0309 0.9784 0.5995 0.067 Uiso 1 1 calc R
H9B H -0.0359 0.9331 0.5314 0.067 Uiso 1 1 calc R
H9C H 0.0813 0.9675 0.5666 0.067 Uiso 1 1 calc R
C10 C -0.0081(4) 0.8646(3) 0.6721(2) 0.0498(12) Uani 1 1 d .
H10A H -0.0467 0.9101 0.6835 0.075 Uiso 1 1 calc R
H10B H 0.0548 0.8535 0.7073 0.075 Uiso 1 1 calc R
H10C H -0.0614 0.8227 0.6675 0.075 Uiso 1 1 calc R
C11 C 0.8023(3) 0.6028(2) 0.36513(18) 0.0289(8) Uani 1 1 d .
C12 C 0.8676(4) 0.5610(3) 0.3295(2) 0.0442(11) Uani 1 1 d .
H12 H 0.8371 0.5182 0.3057 0.053 Uiso 1 1 calc R
C13 C 0.9793(4) 0.5817(3) 0.3284(3) 0.0531(13) Uani 1 1 d .
H13 H 1.0248 0.5522 0.3041 0.064 Uiso 1 1 calc R
C14 C 1.0243(4) 0.6425(3) 0.3609(3) 0.0556(14) Uani 1 1 d .
H14 H 1.1016 0.6543 0.3608 0.067 Uiso 1 1 calc R
C15 C 0.9581(4) 0.6880(3) 0.3947(3) 0.0619(15) Uani 1 1 d .
H15 H 0.9882 0.7329 0.4152 0.074 Uiso 1 1 calc R
C16 C 0.8480(4) 0.6673(3) 0.3982(2) 0.0475(11) Uani 1 1 d .
H16 H 0.8031 0.6968 0.4229 0.057 Uiso 1 1 calc R
C17 C 0.5645(3) 0.6255(2) 0.30803(19) 0.0266(8) Uani 1 1 d .
C18 C 0.4807(4) 0.6741(2) 0.3221(2) 0.0351(9) Uani 1 1 d .
H18 H 0.4763 0.6868 0.3669 0.042 Uiso 1 1 calc R
C19 C 0.4036(4) 0.7041(2) 0.2717(2) 0.0428(11) Uani 1 1 d .
H19 H 0.3473 0.7379 0.2817 0.051 Uiso 1 1 calc R
C20 C 0.4089(4) 0.6845(2) 0.2065(2) 0.0430(11) Uani 1 1 d .
H20 H 0.3549 0.7040 0.1718 0.052 Uiso 1 1 calc R
C21 C 0.4924(4) 0.6366(2) 0.1915(2) 0.0404(10) Uani 1 1 d .
H21 H 0.4960 0.6237 0.1467 0.048 Uiso 1 1 calc R
C22 C 0.5708(3) 0.6074(2) 0.24204(19) 0.0320(9) Uani 1 1 d .
H22 H 0.6287 0.5750 0.2317 0.038 Uiso 1 1 calc R
C23 C 0.4216(3) 0.4536(2) 0.27607(18) 0.0264(8) Uani 1 1 d .
C24 C 0.3238(3) 0.4961(2) 0.2606(2) 0.0346(9) Uani 1 1 d .
H24 H 0.2954 0.5241 0.2941 0.042 Uiso 1 1 calc R
C25 C 0.2682(4) 0.4971(3) 0.1959(2) 0.0510(13) Uani 1 1 d .
H25 H 0.2014 0.5259 0.1850 0.061 Uiso 1 1 calc R
C26 C 0.3096(4) 0.4562(3) 0.1474(2) 0.0551(14) Uani 1 1 d .
H26 H 0.2715 0.4575 0.1030 0.066 Uiso 1 1 calc R
C27 C 0.4054(4) 0.4137(3) 0.1626(2) 0.0487(12) Uani 1 1 d .
H27 H 0.4330 0.3852 0.1291 0.058 Uiso 1 1 calc R
C28 C 0.4617(3) 0.4126(3) 0.22717(19) 0.0352(9) Uani 1 1 d .
H28 H 0.5283 0.3835 0.2378 0.042 Uiso 1 1 calc R
C29 C 0.7352(3) 0.6649(2) 0.6408(2) 0.0326(9) Uani 1 1 d .
C30 C 0.7325(4) 0.7007(3) 0.7015(2) 0.0435(11) Uani 1 1 d .
H30 H 0.6680 0.7292 0.7079 0.052 Uiso 1 1 calc R
C31 C 0.8219(5) 0.6955(4) 0.7520(3) 0.0643(16) Uani 1 1 d .
H31 H 0.8194 0.7202 0.7930 0.077 Uiso 1 1 calc R
C32 C 0.9135(5) 0.6547(4) 0.7428(3) 0.0714(18) Uani 1 1 d .
H32 H 0.9748 0.6506 0.7780 0.086 Uiso 1 1 calc R
C33 C 0.9199(4) 0.6188(3) 0.6832(4) 0.0673(18) Uani 1 1 d .
H33 H 0.9855 0.5912 0.6774 0.081 Uiso 1 1 calc R
C34 C 0.8293(4) 0.6237(3) 0.6317(3) 0.0455(11) Uani 1 1 d .
H34 H 0.8322 0.5988 0.5908 0.055 Uiso 1 1 calc R
C35 C 0.6032(3) 0.7726(2) 0.55839(18) 0.0259(8) Uani 1 1 d .
C36 C 0.5054(3) 0.7994(2) 0.52095(19) 0.0305(8) Uani 1 1 d .
H36 H 0.4433 0.7668 0.5080 0.037 Uiso 1 1 calc R
C37 C 0.4983(4) 0.8740(2) 0.5025(2) 0.0390(10) Uani 1 1 d .
H37 H 0.4309 0.8928 0.4774 0.047 Uiso 1 1 calc R
C38 C 0.5890(4) 0.9209(2) 0.5204(2) 0.0438(11) Uani 1 1 d .
H38 H 0.5840 0.9719 0.5072 0.053 Uiso 1 1 calc R
C39 C 0.6863(4) 0.8947(2) 0.5568(3) 0.0479(12) Uani 1 1 d .
H39 H 0.7484 0.9274 0.5691 0.057 Uiso 1 1 calc R
C40 C 0.6937(4) 0.8206(2) 0.5757(2) 0.0401(10) Uani 1 1 d .
H40 H 0.7614 0.8022 0.6008 0.048 Uiso 1 1 calc R
C41 C 0.6392(3) 0.47980(19) 0.35669(18) 0.0232(7) Uani 1 1 d .
H41A H 0.6581 0.4688 0.3120 0.028 Uiso 1 1 calc R
H41B H 0.6913 0.4508 0.3895 0.028 Uiso 1 1 calc R
C42 C 0.5048(3) 0.35205(19) 0.38294(17) 0.0231(7) Uani 1 1 d .
H42A H 0.5055 0.3213 0.3426 0.028 Uiso 1 1 calc R
H42B H 0.5759 0.3428 0.4134 0.028 Uiso 1 1 calc R
N1 N 0.0343(4) 0.8757(2) 0.6109(2) 0.0512(11) Uani 1 1 d .
F1 F 0.1502(2) 0.66671(15) 0.84209(13) 0.0493(7) Uani 1 1 d .
F2 F 0.2246(2) 0.57171(15) 0.90762(13) 0.0468(6) Uani 1 1 d .
F3 F 0.1212(2) 0.54730(16) 0.80786(14) 0.0534(7) Uani 1 1 d .
F4 F 0.3090(3) 0.52821(16) 0.82312(16) 0.0628(9) Uani 1 1 d .
F5 F 0.2348(3) 0.62246(16) 0.75839(12) 0.0511(7) Uani 1 1 d .
F6 F 0.3371(2) 0.64795(16) 0.85780(13) 0.0493(7) Uani 1 1 d .
P1 P 0.65778(8) 0.57954(5) 0.37404(5) 0.02430(19) Uani 1 1 d .
P2 P 0.49417(8) 0.45146(5) 0.36050(4) 0.02112(18) Uani 1 1 d .
P3 P 0.61566(8) 0.67370(5) 0.57670(4) 0.02313(19) Uani 1 1 d .
P4 P 0.22931(9) 0.59749(6) 0.83305(5) 0.0311(2) Uani 1 1 d .
Au1 Au 0.623764(13) 0.611287(8) 0.478963(7) 0.02735(4) Uani 1 1 d .
Au2 Au 0.406143(11) 0.523047(7) 0.430287(7) 0.02196(4) Uani 1 1 d .
O1 O 1.0000 0.5000 0.5000 0.0382(18) Uani 0.50 2 d SPU
H1 H 1.0346 0.5266 0.5304 0.057 Uiso 0.25 1 calc PR
C43 C 0.8730(14) 0.5107(10) 0.4975(9) 0.0382(18) Uani 0.25 1 d PU
H43A H 0.8436 0.4723 0.5247 0.057 Uiso 0.25 1 calc PR
H43B H 0.8355 0.5063 0.4515 0.057 Uiso 0.25 1 calc PR
H43C H 0.8582 0.5604 0.5147 0.057 Uiso 0.25 1 calc PR

loop_
_atom_site_aniso_label
_atom_site_aniso_U_11
_atom_site_aniso_U_22
_atom_site_aniso_U_33
_atom_site_aniso_U_23
_atom_site_aniso_U_13
_atom_site_aniso_U_12
C1 0.0301(19) 0.028(2) 0.0195(18) -0.0020(15) -0.0017(15) 0.0016(15)
C2 0.0264(19) 0.036(2) 0.0244(19) -0.0014(16) -0.0014(15) 0.0009(15)
C3 0.0270(18) 0.033(2) 0.028(2) -0.0034(16) 0.0032(15) 0.0050(15)
C4 0.039(2) 0.030(2) 0.036(2) 0.0048(17) 0.0101(18) 0.0075(17)
C5 0.046(2) 0.040(2) 0.033(2) 0.0034(19) 0.0195(19) 0.0038(19)
C6 0.041(2) 0.036(2) 0.039(2) -0.0005(18) 0.0173(19) 0.0063(18)
C7 0.041(2) 0.034(2) 0.035(2) 0.0057(18) 0.0141(18) 0.0083(17)
C8 0.031(2) 0.041(2) 0.027(2) 0.0006(17) 0.0075(16) 0.0018(16)
C9 0.042(2) 0.040(3) 0.053(3) -0.003(2) 0.013(2) 0.011(2)
C10 0.054(3) 0.053(3) 0.047(3) -0.004(2) 0.024(2) 0.013(2)
C11 0.033(2) 0.033(2) 0.0210(18) 0.0023(15) 0.0037(15) -0.0044(15)
C12 0.046(3) 0.047(3) 0.042(3) -0.005(2) 0.014(2) -0.009(2)
C13 0.046(3) 0.066(4) 0.050(3) 0.004(3) 0.015(2) -0.005(2)
C14 0.037(3) 0.069(4) 0.060(3) 0.001(3) 0.006(2) -0.015(2)
C15 0.051(3) 0.060(4) 0.068(4) -0.004(3) -0.012(3) -0.017(3)
C16 0.045(3) 0.043(3) 0.053(3) -0.003(2) -0.001(2) -0.003(2)
C17 0.0335(19) 0.0197(18) 0.0276(19) 0.0033(14) 0.0076(15) -0.0023(14)
C18 0.048(2) 0.024(2) 0.035(2) -0.0001(17) 0.0128(19) -0.0007(17)
C19 0.046(3) 0.025(2) 0.058(3) 0.008(2) 0.010(2) 0.0092(18)
C20 0.046(3) 0.035(2) 0.046(3) 0.018(2) 0.000(2) -0.0012(19)
C21 0.054(3) 0.038(2) 0.029(2) 0.0122(18) 0.0041(19) -0.006(2)
C22 0.040(2) 0.032(2) 0.025(2) 0.0052(16) 0.0085(17) 0.0013(17)
C23 0.0307(19) 0.029(2) 0.0194(18) 0.0018(15) 0.0052(15) 0.0018(15)
C24 0.037(2) 0.040(2) 0.026(2) 0.0010(17) 0.0034(17) 0.0082(18)
C25 0.040(3) 0.075(4) 0.034(2) 0.008(2) -0.006(2) 0.017(2)
C26 0.049(3) 0.092(4) 0.022(2) 0.001(2) -0.005(2) 0.014(3)
C27 0.045(3) 0.080(4) 0.021(2) -0.009(2) 0.0044(19) 0.013(2)
C28 0.033(2) 0.050(3) 0.023(2) 0.0003(18) 0.0059(16) 0.0072(18)
C29 0.0282(19) 0.032(2) 0.036(2) 0.0061(17) -0.0003(16) -0.0036(16)
C30 0.042(2) 0.052(3) 0.034(2) -0.006(2) -0.0048(19) -0.008(2)
C31 0.055(3) 0.081(4) 0.049(3) 0.002(3) -0.016(3) -0.015(3)
C32 0.052(3) 0.082(5) 0.073(4) 0.015(4) -0.016(3) -0.008(3)
C33 0.030(2) 0.064(4) 0.107(5) 0.026(4) 0.008(3) 0.005(2)
C34 0.033(2) 0.041(3) 0.063(3) 0.010(2) 0.012(2) 0.0027(19)
C35 0.0337(19) 0.0211(18) 0.0233(18) -0.0042(14) 0.0059(15) -0.0024(14)
C36 0.041(2) 0.0234(19) 0.0258(19) -0.0049(15) 0.0010(16) -0.0018(16)
C37 0.053(3) 0.025(2) 0.036(2) 0.0003(17) -0.003(2) 0.0056(18)
C38 0.056(3) 0.020(2) 0.056(3) 0.0013(19) 0.011(2) -0.0003(18)
C39 0.044(3) 0.028(2) 0.072(4) -0.005(2) 0.008(2) -0.0104(19)
C40 0.037(2) 0.027(2) 0.054(3) -0.0003(19) 0.001(2) -0.0037(17)
C41 0.0276(17) 0.0208(17) 0.0224(18) -0.0004(14) 0.0076(14) 0.0012(13)
C42 0.0296(18) 0.0190(17) 0.0202(17) -0.0016(13) 0.0017(14) -0.0003(13)
N1 0.073(3) 0.040(2) 0.049(2) 0.0055(18) 0.034(2) 0.020(2)
F1 0.0463(15) 0.0410(15) 0.0556(17) -0.0149(13) -0.0090(12) 0.0182(12)
F2 0.0579(16) 0.0478(16) 0.0371(14) 0.0064(12) 0.0146(12) 0.0040(13)
F3 0.0573(17) 0.0462(16) 0.0574(18) -0.0163(14) 0.0108(14) -0.0184(13)
F4 0.073(2) 0.0507(18) 0.072(2) 0.0052(15) 0.0346(17) 0.0298(15)
F5 0.0725(19) 0.0492(17) 0.0311(14) 0.0035(12) 0.0063(13) -0.0078(14)
F6 0.0378(14) 0.0602(18) 0.0471(16) 0.0066(13) -0.0033(12) -0.0106(12)
P1 0.0342(5) 0.0206(5) 0.0191(4) -0.0003(3) 0.0073(4) -0.0019(4)
P2 0.0272(4) 0.0192(4) 0.0171(4) 0.0007(3) 0.0039(3) 0.0021(3)
P3 0.0303(5) 0.0189(4) 0.0200(4) -0.0018(3) 0.0034(4) -0.0019(3)
P4 0.0325(5) 0.0280(5) 0.0332(6) -0.0018(4) 0.0065(4) 0.0032(4)
Au1 0.04386(9) 0.01982(7) 0.02027(7) -0.00272(5) 0.01098(6) -0.00407(6)
Au2 0.02720(7) 0.01961(7) 0.01978(7) -0.00063(5) 0.00587(5) 0.00178(5)
O1 0.037(4) 0.045(5) 0.034(4) 0.021(3) 0.009(3) -0.010(3)
C43 0.037(4) 0.045(5) 0.034(4) 0.021(3) 0.009(3) -0.010(3)

loop_
_atom_type_symbol
_atom_type_description
_atom_type_scat_dispersion_real
_atom_type_scat_dispersion_imag
_atom_type_scat_source
C C 0.0033 0.0016 'International Tables Vol C Tables 4.2.6.8 and 6.1.1.4'
H H 0.0000 0.0000 'International Tables Vol C Tables 4.2.6.8 and 6.1.1.4'
N N 0.0061 0.0033 'International Tables Vol C Tables 4.2.6.8 and 6.1.1.4'
F F 0.0171 0.0103 'International Tables Vol C Tables 4.2.6.8 and 6.1.1.4'
P P 0.1023 0.0942 'International Tables Vol C Tables 4.2.6.8 and 6.1.1.4'
Au Au -2.0133 8.8022 'International Tables Vol C Tables 4.2.6.8 and 6.1.1.4'
O O 0.0106 0.0060 'International Tables Vol C Tables 4.2.6.8 and 6.1.1.4'

loop_
_geom_angle_atom_site_label_1
_geom_angle_atom_site_label_2
_geom_angle_atom_site_label_3
_geom_angle
_geom_angle_site_symmetry_1
_geom_angle_site_symmetry_3
C2 C1 Au2 172.4(4) . .
C1 C2 C3 178.2(4) . .
C8 C3 C4 116.7(4) . .
C8 C3 C2 120.8(4) . .
C4 C3 C2 122.5(4) . .
C5 C4 C3 121.7(4) . .
C5 C4 H4 119.1 . .
C3 C4 H4 119.1 . .
C4 C5 C6 121.4(4) . .
C4 C5 H5 119.3 . .
C6 C5 H5 119.3 . .
N1 C6 C5 121.7(4) . .
N1 C6 C7 121.5(4) . .
C5 C6 C7 116.8(4) . .
C8 C7 C6 121.0(4) . .
C8 C7 H7 119.5 . .
C6 C7 H7 119.5 . .
C7 C8 C3 122.3(4) . .
C7 C8 H8 118.8 . .
C3 C8 H8 118.8 . .
N1 C9 H9A 109.5 . .
N1 C9 H9B 109.5 . .
H9A C9 H9B 109.5 . .
N1 C9 H9C 109.5 . .
H9A C9 H9C 109.5 . .
H9B C9 H9C 109.5 . .
N1 C10 H10A 109.5 . .
N1 C10 H10B 109.5 . .
H10A C10 H10B 109.5 . .
N1 C10 H10C 109.5 . .
H10A C10 H10C 109.5 . .
H10B C10 H10C 109.5 . .
C12 C11 C16 119.4(4) . .
C12 C11 P1 123.9(3) . .
C16 C11 P1 116.7(3) . .
C11 C12 C13 119.4(5) . .
C11 C12 H12 120.3 . .
C13 C12 H12 120.3 . .
C14 C13 C12 121.5(5) . .
C14 C13 H13 119.2 . .
C12 C13 H13 119.2 . .
C13 C14 C15 120.2(5) . .
C13 C14 H14 119.9 . .
C15 C14 H14 119.9 . .
C16 C15 C14 119.2(5) . .
C16 C15 H15 120.4 . .
C14 C15 H15 120.4 . .
C15 C16 C11 120.1(5) . .
C15 C16 H16 119.9 . .
C11 C16 H16 119.9 . .
C18 C17 C22 119.2(4) . .
C18 C17 P1 120.9(3) . .
C22 C17 P1 119.6(3) . .
C19 C18 C17 120.8(4) . .
C19 C18 H18 119.6 . .
C17 C18 H18 119.6 . .
C18 C19 C20 119.6(4) . .
C18 C19 H19 120.2 . .
C20 C19 H19 120.2 . .
C21 C20 C19 120.3(4) . .
C21 C20 H20 119.8 . .
C19 C20 H20 119.8 . .
C20 C21 C22 120.1(4) . .
C20 C21 H21 120.0 . .
C22 C21 H21 120.0 . .
C21 C22 C17 119.9(4) . .
C21 C22 H22 120.0 . .
C17 C22 H22 120.0 . .
C28 C23 C24 119.8(4) . .
C28 C23 P2 120.4(3) . .
C24 C23 P2 119.7(3) . .
C25 C24 C23 119.4(4) . .
C25 C24 H24 120.3 . .
C23 C24 H24 120.3 . .
C26 C25 C24 120.1(4) . .
C26 C25 H25 119.9 . .
C24 C25 H25 119.9 . .
C27 C26 C25 120.5(4) . .
C27 C26 H26 119.7 . .
C25 C26 H26 119.7 . .
C26 C27 C28 119.7(4) . .
C26 C27 H27 120.2 . .
C28 C27 H27 120.2 . .
C23 C28 C27 120.4(4) . .
C23 C28 H28 119.8 . .
C27 C28 H28 119.8 . .
C34 C29 C30 119.3(4) . .
C34 C29 P3 121.9(4) . .
C30 C29 P3 118.9(3) . .
C31 C30 C29 121.0(5) . .
C31 C30 H30 119.5 . .
C29 C30 H30 119.5 . .
C32 C31 C30 119.3(6) . .
C32 C31 H31 120.3 . .
C30 C31 H31 120.3 . .
C31 C32 C33 121.5(5) . .
C31 C32 H32 119.2 . .
C33 C32 H32 119.2 . .
C32 C33 C34 119.4(5) . .
C32 C33 H33 120.3 . .
C34 C33 H33 120.3 . .
C29 C34 C33 119.5(5) . .
C29 C34 H34 120.3 . .
C33 C34 H34 120.3 . .
C40 C35 C36 119.5(4) . .
C40 C35 P3 121.0(3) . .
C36 C35 P3 119.2(3) . .
C37 C36 C35 119.7(4) . .
C37 C36 H36 120.2 . .
C35 C36 H36 120.2 . .
C38 C37 C36 120.0(4) . .
C38 C37 H37 120.0 . .
C36 C37 H37 120.0 . .
C39 C38 C37 120.6(4) . .
C39 C38 H38 119.7 . .
C37 C38 H38 119.7 . .
C38 C39 C40 119.7(4) . .
C38 C39 H39 120.2 . .
C40 C39 H39 120.2 . .
C39 C40 C35 120.5(4) . .
C39 C40 H40 119.7 . .
C35 C40 H40 119.7 . .
P2 C41 P1 110.67(18) . .
P2 C41 H41A 109.5 . .
P1 C41 H41A 109.5 . .
P2 C41 H41B 109.5 . .
P1 C41 H41B 109.5 . .
H41A C41 H41B 108.1 . .
P3 C42 P2 109.09(18) 3_666 .
P3 C42 H42A 109.9 3_666 .
P2 C42 H42A 109.9 . .
P3 C42 H42B 109.9 3_666 .
P2 C42 H42B 109.9 . .
H42A C42 H42B 108.3 . .
C6 N1 C10 119.7(4) . .
C6 N1 C9 120.1(4) . .
C10 N1 C9 120.1(4) . .
C17 P1 C11 108.25(17) . .
C17 P1 C41 104.77(17) . .
C11 P1 C41 107.16(17) . .
C17 P1 Au1 113.72(13) . .
C11 P1 Au1 109.83(13) . .
C41 P1 Au1 112.75(12) . .
C23 P2 C41 106.21(17) . .
C23 P2 C42 105.29(17) . .
C41 P2 C42 104.41(16) . .
C23 P2 Au2 112.31(13) . .
C41 P2 Au2 113.71(12) . .
C42 P2 Au2 114.11(12) . .
C29 P3 C35 105.57(18) . .
C29 P3 C42 104.37(18) . 3_666
C35 P3 C42 107.07(17) . 3_666
C29 P3 Au1 117.12(15) . .
C35 P3 Au1 107.98(12) . .
C42 P3 Au1 114.03(12) 3_666 .
F1 P4 F6 89.51(16) . .
F1 P4 F4 179.35(18) . .
F6 P4 F4 90.45(17) . .
F1 P4 F3 90.33(16) . .
F6 P4 F3 179.64(19) . .
F4 P4 F3 89.70(18) . .
F1 P4 F5 90.16(16) . .
F6 P4 F5 89.84(15) . .
F4 P4 F5 89.19(16) . .
F3 P4 F5 89.84(16) . .
F1 P4 F2 90.46(15) . .
F6 P4 F2 90.22(15) . .
F4 P4 F2 90.19(16) . .
F3 P4 F2 90.11(16) . .
F5 P4 F2 179.38(17) . .
P3 Au1 P1 163.59(3) . .
P3 Au1 Au2 112.62(2) . .
P1 Au1 Au2 80.41(2) . .
P3 Au1 Au2 80.47(2) . 3_666
P1 Au1 Au2 114.63(2) . 3_666
Au2 Au1 Au2 68.050(5) . 3_666
C1 Au2 P2 170.61(10) . .
C1 Au2 Au1 90.89(11) . .
P2 Au2 Au1 92.33(2) . .
C1 Au2 Au1 94.51(11) . 3_666
P2 Au2 Au1 92.46(2) . 3_666
Au1 Au2 Au1 111.950(5) . 3_666
C43 O1 H1 109.5 . .
O1 C43 H43A 109.5 . .
O1 C43 H43B 109.5 . .
H43A C43 H43B 109.5 . .
O1 C43 H43C 109.5 . .
H43A C43 H43C 109.5 . .
H43B C43 H43C 109.5 . .

loop_
_geom_bond_atom_site_label_1
_geom_bond_atom_site_label_2
_geom_bond_distance
_geom_bond_site_symmetry_2
C1 C2 1.187(5) .
C1 Au2 2.014(4) .
C2 C3 1.436(5) .
C3 C8 1.398(6) .
C3 C4 1.402(6) .
C4 C5 1.373(6) .
C4 H4 0.9500 .
C5 C6 1.407(6) .
C5 H5 0.9500 .
C6 N1 1.373(5) .
C6 C7 1.414(6) .
C7 C8 1.366(6) .
C7 H7 0.9500 .
C8 H8 0.9500 .
C9 N1 1.440(6) .
C9 H9A 0.9800 .
C9 H9B 0.9800 .
C9 H9C 0.9800 .
C10 N1 1.430(6) .
C10 H10A 0.9800 .
C10 H10B 0.9800 .
C10 H10C 0.9800 .
C11 C12 1.367(6) .
C11 C16 1.405(6) .
C11 P1 1.815(4) .
C12 C13 1.391(6) .
C12 H12 0.9500 .
C13 C14 1.343(7) .
C13 H13 0.9500 .
C14 C15 1.388(8) .
C14 H14 0.9500 .
C15 C16 1.382(7) .
C15 H15 0.9500 .
C16 H16 0.9500 .
C17 C18 1.389(5) .
C17 C22 1.397(5) .
C17 P1 1.812(4) .
C18 C19 1.384(6) .
C18 H18 0.9500 .
C19 C20 1.385(7) .
C19 H19 0.9500 .
C20 C21 1.384(7) .
C20 H20 0.9500 .
C21 C22 1.388(6) .
C21 H21 0.9500 .
C22 H22 0.9500 .
C23 C28 1.380(5) .
C23 C24 1.392(5) .
C23 P2 1.809(4) .
C24 C25 1.385(6) .
C24 H24 0.9500 .
C25 C26 1.381(7) .
C25 H25 0.9500 .
C26 C27 1.372(7) .
C26 H26 0.9500 .
C27 C28 1.386(6) .
C27 H27 0.9500 .
C28 H28 0.9500 .
C29 C34 1.381(6) .
C29 C30 1.399(6) .
C29 P3 1.794(4) .
C30 C31 1.374(6) .
C30 H30 0.9500 .
C31 C32 1.353(9) .
C31 H31 0.9500 .
C32 C33 1.387(9) .
C32 H32 0.9500 .
C33 C34 1.394(8) .
C33 H33 0.9500 .
C34 H34 0.9500 .
C35 C40 1.385(5) .
C35 C36 1.385(5) .
C35 P3 1.809(4) .
C36 C37 1.383(5) .
C36 H36 0.9500 .
C37 C38 1.377(6) .
C37 H37 0.9500 .
C38 C39 1.367(7) .
C38 H38 0.9500 .
C39 C40 1.379(6) .
C39 H39 0.9500 .
C40 H40 0.9500 .
C41 P2 1.822(4) .
C41 P1 1.825(4) .
C41 H41A 0.9900 .
C41 H41B 0.9900 .
C42 P3 1.823(4) 3_666
C42 P2 1.835(4) .
C42 H42A 0.9900 .
C42 H42B 0.9900 .
F1 P4 1.586(3) .
F2 P4 1.597(3) .
F3 P4 1.596(3) .
F4 P4 1.595(3) .
F5 P4 1.597(3) .
F6 P4 1.594(3) .
P1 Au1 2.3070(9) .
P2 Au2 2.2848(9) .
P3 C42 1.823(4) 3_666
P3 Au1 2.2981(9) .
Au1 Au2 3.0810(2) .
Au1 Au2 3.0846(2) 3_666
Au2 Au1 3.0847(2) 3_666
O1 C43 1.527(17) .
O1 H1 0.8400 .
C43 H43A 0.9800 .
C43 H43B 0.9800 .
C43 H43C 0.9800 .
